data_1516268
loop_
_publ_author_name
'Pedrick, E. A.'
'Wu, G.'
'Kaltsoyannis, N.'
'Hayton, T. W.'

_publ_section_title
;
 Reductive silylation of a uranyl dibenzoylmethanate complex: an example
 of controlled uranyl oxo ligand cleavage
;
_journal_issue 8
_journal_name_full 'Chemical Science'
_journal_page_first 3204
_journal_paper_doi 10.1039/c4sc00996g
_journal_volume 5
_journal_year 2014
_chemical_formula_sum 'C54 H37 B F15 O6 Si U'
_chemical_formula_weight 1343.77
_chemical_name_systematic
; 
 ? 
;
_space_group_IT_number 2
_symmetry_cell_setting triclinic
_symmetry_space_group_name_Hall '-P 1'
_symmetry_space_group_name_H-M 'P -1'
_atom_sites_solution_hydrogens geom
_atom_sites_solution_primary direct
_atom_sites_solution_secondary difmap
_audit_creation_method SHELXL-97
_cell_angle_alpha 89.672(4)
_cell_angle_beta 80.120(4)
_cell_angle_gamma 78.024(4)
_cell_formula_units_Z 2
_cell_length_a 12.0721(6)
_cell_length_b 12.2867(7)
_cell_length_c 17.8840(11)
_cell_measurement_temperature 151(2)
_cell_volume 2555.2(3)
_computing_structure_refinement 'SHELXL-97 (Sheldrick, 2008)'
_computing_structure_solution 'SHELXS-97 (Sheldrick, 2008)'
_diffrn_ambient_temperature 151(2)
_diffrn_measured_fraction_theta_full 0.991
_diffrn_measured_fraction_theta_max 0.991
_diffrn_radiation_monochromator graphite
_diffrn_radiation_source 'fine-focus sealed tube'
_diffrn_radiation_type MoK\a
_diffrn_radiation_wavelength 0.71073
_diffrn_reflns_av_R_equivalents 0.0315
_diffrn_reflns_av_sigmaI/netI 0.0392
_diffrn_reflns_limit_h_max 16
_diffrn_reflns_limit_h_min -16
_diffrn_reflns_limit_k_max 14
_diffrn_reflns_limit_k_min -16
_diffrn_reflns_limit_l_max 23
_diffrn_reflns_limit_l_min -23
_diffrn_reflns_number 30650
_diffrn_reflns_theta_full 28.41
_diffrn_reflns_theta_max 28.41
_diffrn_reflns_theta_min 1.16
_exptl_absorpt_coefficient_mu 3.305
_exptl_absorpt_correction_T_max 0.848
_exptl_absorpt_correction_T_min 0.735
_exptl_absorpt_correction_type multi-scan
_exptl_absorpt_process_details SADABS
_exptl_crystal_colour red-orange
_exptl_crystal_density_diffrn 1.747
_exptl_crystal_density_method 'not measured'
_exptl_crystal_description plate
_exptl_crystal_F_000 1310
_exptl_crystal_size_max 0.10
_exptl_crystal_size_mid 0.08
_exptl_crystal_size_min 0.05
_refine_diff_density_max 6.198
_refine_diff_density_min -1.785
_refine_diff_density_rms 0.136
_refine_ls_extinction_method none
_refine_ls_goodness_of_fit_ref 1.047
_refine_ls_hydrogen_treatment constr
_refine_ls_matrix_type full
_refine_ls_number_parameters 706
_refine_ls_number_reflns 12728
_refine_ls_number_restraints 0
_refine_ls_restrained_S_all 1.047
_refine_ls_R_factor_all 0.0482
_refine_ls_R_factor_gt 0.0388
_refine_ls_shift/su_max 0.001
_refine_ls_shift/su_mean 0.000
_refine_ls_structure_factor_coef Fsqd
_refine_ls_weighting_details 'calc w=1/[\s^2^(Fo^2^)+(0.0613P)^2^+4.8811P] where P=(Fo^2^+2Fc^2^)/3'
_refine_ls_weighting_scheme calc
_refine_ls_wR_factor_gt 0.0984
_refine_ls_wR_factor_ref 0.1047
_reflns_number_gt 11147
_reflns_number_total 12728
_reflns_threshold_expression >2sigma(I)
_cod_data_source_file c4sc00996g2.cif
_cod_data_source_block complex_3
_cod_depositor_comments
;
The following automatic conversions were performed:

'_symmetry_cell_setting' value 'Triclinic' changed to 'triclinic'
according to
/usr/data/users/saulius/crontab/automatic-downloads/rss-feeds/RSC/lib/dictionaries/cif_core.dic
dictionary named 'cif_core.dic' version 2.4.2 from 2011-04-26.

Automatic conversion script
Id: cif_fix_values 2281 2013-09-26 08:29:07Z andrius 

 Adding full bibliography for 1516266--1516269.cif.
;
_cod_original_cell_volume 2555.2(2)
_cod_original_sg_symbol_H-M P-1
_cod_database_code 1516268

loop_
_symmetry_equiv_pos_as_xyz
'x, y, z'
'-x, -y, -z'

loop_
_atom_site_label
_atom_site_type_symbol
_atom_site_fract_x
_atom_site_fract_y
_atom_site_fract_z
_atom_site_U_iso_or_equiv
_atom_site_adp_type
_atom_site_occupancy
_atom_site_symmetry_multiplicity
_atom_site_calc_flag
_atom_site_refinement_flags
U1 U 0.463368(13) 0.314374(12) 0.307166(8) 0.02066(5) Uani 1 1 d .
Si1 Si 0.56702(15) 0.55726(13) 0.34200(9) 0.0443(3) Uani 1 1 d .
O6 O 0.2993(3) 0.4164(3) 0.27481(18) 0.0301(7) Uani 1 1 d .
O3 O 0.6479(3) 0.2928(3) 0.24835(18) 0.0293(7) Uani 1 1 d .
O2 O 0.4456(2) 0.1929(2) 0.24689(14) 0.0132(5) Uani 1 1 d .
C60 C 0.6603(4) 0.0911(4) 0.0724(3) 0.0319(10) Uani 1 1 d .
F14 F 0.5980(2) -0.0096(2) 0.26101(16) 0.0364(6) Uani 1 1 d .
F11 F 0.6141(3) 0.1507(3) 0.01829(16) 0.0437(7) Uani 1 1 d .
F7 F 0.0956(3) 0.0190(3) 0.29554(19) 0.0474(8) Uani 1 1 d .
F6 F 0.2251(2) 0.1696(2) 0.25960(16) 0.0333(6) Uani 1 1 d .
F9 F 0.3722(3) -0.2504(3) 0.1405(2) 0.0544(9) Uani 1 1 d .
F10 F 0.5055(3) -0.1038(2) 0.10690(17) 0.0383(6) Uani 1 1 d .
C62 C -0.0040(7) 0.2981(8) 0.5955(5) 0.093(3) Uani 1 1 d .
H62 H -0.0846 0.3137 0.6136 0.112 Uiso 1 1 calc R
O5 O 0.3190(3) 0.3017(3) 0.40120(18) 0.0312(7) Uani 1 1 d .
O4 O 0.5744(3) 0.2059(3) 0.37933(18) 0.0298(7) Uani 1 1 d .
F15 F 0.8335(3) 0.0565(4) -0.0158(2) 0.0656(11) Uani 1 1 d .
F13 F 0.8215(3) -0.1014(3) 0.2250(2) 0.0579(10) Uani 1 1 d .
F8 F 0.1661(3) -0.1917(3) 0.2364(2) 0.0609(10) Uani 1 1 d .
O1 O 0.4937(3) 0.4506(3) 0.35117(18) 0.0281(6) Uani 1 1 d .
C1 C 0.1916(4) 0.4308(4) 0.2985(3) 0.0317(9) Uani 1 1 d .
C2 C 0.1156(4) 0.4908(4) 0.2469(3) 0.0363(11) Uani 1 1 d .
C3 C 0.0052(5) 0.4727(6) 0.2468(4) 0.0587(17) Uani 1 1 d .
H3 H -0.0244 0.4212 0.2802 0.070 Uiso 1 1 calc R
C4 C -0.0608(6) 0.5309(8) 0.1973(5) 0.075(2) Uani 1 1 d .
H4 H -0.1355 0.5181 0.1965 0.091 Uiso 1 1 calc R
C5 C -0.0198(6) 0.6063(6) 0.1497(4) 0.0620(18) Uani 1 1 d .
H5 H -0.0664 0.6465 0.1167 0.074 Uiso 1 1 calc R
C6 C 0.0886(6) 0.6242(5) 0.1495(4) 0.0521(15) Uani 1 1 d .
H6 H 0.1167 0.6771 0.1167 0.063 Uiso 1 1 calc R
C7 C 0.1575(5) 0.5653(4) 0.1970(3) 0.0392(11) Uani 1 1 d .
H7 H 0.2336 0.5760 0.1953 0.047 Uiso 1 1 calc R
C8 C 0.1435(4) 0.3948(4) 0.3697(3) 0.0408(12) Uani 1 1 d .
H8 H 0.0623 0.4118 0.3846 0.049 Uiso 1 1 calc R
C9 C 0.2097(4) 0.3358(4) 0.4190(3) 0.0353(11) Uani 1 1 d .
C10 C 0.1583(5) 0.3057(4) 0.4962(3) 0.0437(13) Uani 1 1 d .
C11 C 0.2300(5) 0.2500(5) 0.5428(3) 0.0447(13) Uani 1 1 d .
H11 H 0.3107 0.2322 0.5254 0.054 Uiso 1 1 calc R
C12 C 0.1851(6) 0.2196(5) 0.6148(3) 0.0550(16) Uani 1 1 d .
H12 H 0.2354 0.1811 0.6462 0.066 Uiso 1 1 calc R
C13 C 0.0700(7) 0.2444(6) 0.6406(4) 0.074(2) Uani 1 1 d .
H13 H 0.0405 0.2243 0.6903 0.088 Uiso 1 1 calc R
C14 C 0.0390(6) 0.3299(7) 0.5228(5) 0.077(3) Uani 1 1 d .
H14 H -0.0121 0.3676 0.4916 0.093 Uiso 1 1 calc R
C15 C 0.7473(4) 0.2341(4) 0.2532(3) 0.0283(9) Uani 1 1 d .
C17 C 0.9522(5) 0.1869(9) 0.1865(4) 0.086(3) Uani 1 1 d .
H17 H 0.9735 0.1464 0.2291 0.103 Uiso 1 1 calc R
C18 C 1.0347(6) 0.1920(11) 0.1230(5) 0.111(4) Uani 1 1 d .
H18 H 1.1120 0.1538 0.1219 0.133 Uiso 1 1 calc R
C19 C 1.0057(6) 0.2514(9) 0.0625(4) 0.084(3) Uani 1 1 d .
H19 H 1.0624 0.2534 0.0188 0.101 Uiso 1 1 calc R
C20 C 0.8948(6) 0.3087(7) 0.0641(4) 0.071(2) Uani 1 1 d .
H20 H 0.8753 0.3528 0.0226 0.085 Uiso 1 1 calc R
C21 C 0.8120(5) 0.3019(5) 0.1262(3) 0.0463(14) Uani 1 1 d .
H21 H 0.7348 0.3399 0.1268 0.056 Uiso 1 1 calc R
C22 C 0.7665(4) 0.1696(4) 0.3159(3) 0.0334(10) Uani 1 1 d .
H22 H 0.8426 0.1302 0.3172 0.040 Uiso 1 1 calc R
C23 C 0.6803(4) 0.1595(4) 0.3772(2) 0.0250(8) Uani 1 1 d .
C24 C 0.7069(4) 0.0932(4) 0.4437(3) 0.0295(9) Uani 1 1 d .
C25 C 0.8197(5) 0.0525(5) 0.4556(3) 0.0484(14) Uani 1 1 d .
H25 H 0.8831 0.0670 0.4205 0.058 Uiso 1 1 calc R
C26 C 0.8377(6) -0.0095(6) 0.5196(4) 0.0541(16) Uani 1 1 d .
H26 H 0.9141 -0.0372 0.5277 0.065 Uiso 1 1 calc R
C27 C 0.7474(5) -0.0312(4) 0.5710(3) 0.0419(12) Uani 1 1 d .
H27 H 0.7615 -0.0739 0.6141 0.050 Uiso 1 1 calc R
C28 C 0.6365(5) 0.0089(4) 0.5602(3) 0.0390(11) Uani 1 1 d .
H28 H 0.5739 -0.0059 0.5959 0.047 Uiso 1 1 calc R
C29 C 0.6161(5) 0.0707(4) 0.4972(3) 0.0343(10) Uani 1 1 d .
H29 H 0.5391 0.0982 0.4901 0.041 Uiso 1 1 calc R
B1 B 0.4559(4) 0.1329(4) 0.1695(2) 0.0202(8) Uani 1 1 d .
C31 C 0.4079(4) 0.2284(3) 0.1108(2) 0.0236(8) Uani 1 1 d .
C32 C 0.3486(4) 0.2084(4) 0.0541(2) 0.0273(9) Uani 1 1 d .
C33 C 0.3112(4) 0.2887(4) 0.0038(3) 0.0340(10) Uani 1 1 d .
C34 C 0.3327(5) 0.3934(4) 0.0082(3) 0.0378(11) Uani 1 1 d .
C35 C 0.3901(4) 0.4188(4) 0.0628(3) 0.0336(10) Uani 1 1 d .
C36 C 0.4260(4) 0.3361(4) 0.1119(2) 0.0253(8) Uani 1 1 d .
C37 C 0.5935(4) 0.0776(3) 0.1421(2) 0.0243(8) Uani 1 1 d .
C38 C 0.7756(5) 0.0411(5) 0.0527(3) 0.0423(12) Uani 1 1 d .
C39 C 0.7694(4) -0.0386(4) 0.1745(3) 0.0399(11) Uani 1 1 d .
C40 C 0.6536(4) 0.0109(4) 0.1915(3) 0.0291(9) Uani 1 1 d .
F12 F 0.9419(3) -0.0724(4) 0.0863(3) 0.0747(13) Uani 1 1 d .
C42 C 0.3765(4) 0.0397(4) 0.1843(2) 0.0252(8) Uani 1 1 d .
C43 C 0.4063(4) -0.0682(4) 0.1549(2) 0.0277(9) Uani 1 1 d .
C44 C 0.3380(5) -0.1469(4) 0.1708(3) 0.0372(11) Uani 1 1 d .
C45 C 0.2336(5) -0.1172(4) 0.2187(3) 0.0405(12) Uani 1 1 d .
C46 C 0.1976(4) -0.0101(4) 0.2487(3) 0.0336(10) Uani 1 1 d .
C47 C 0.2680(4) 0.0651(4) 0.2302(2) 0.0256(8) Uani 1 1 d .
C48 C 0.5791(6) 0.5984(5) 0.2426(3) 0.0488(14) Uani 1 1 d .
H48A H 0.6337 0.5389 0.2102 0.059 Uiso 1 1 calc R
H48B H 0.5032 0.6065 0.2269 0.059 Uiso 1 1 calc R
C49 C 0.6203(7) 0.7081(6) 0.2300(5) 0.069(2) Uani 1 1 d .
H49A H 0.5617 0.7691 0.2567 0.104 Uiso 1 1 calc R
H49B H 0.6336 0.7222 0.1755 0.104 Uiso 1 1 calc R
H49C H 0.6921 0.7029 0.2496 0.104 Uiso 1 1 calc R
C51 C 0.4770(6) 0.6722(5) 0.4037(4) 0.0539(15) Uani 1 1 d .
H51A H 0.4725 0.6508 0.4574 0.065 Uiso 1 1 calc R
H51B H 0.5120 0.7384 0.3972 0.065 Uiso 1 1 calc R
C52 C 0.3513(6) 0.7015(6) 0.3832(5) 0.0623(18) Uani 1 1 d .
H52A H 0.3503 0.6607 0.3365 0.094 Uiso 1 1 calc R
H52B H 0.3297 0.7816 0.3757 0.094 Uiso 1 1 calc R
H52C H 0.2966 0.6801 0.4248 0.094 Uiso 1 1 calc R
C53 C 0.7123(5) 0.5042(6) 0.3694(4) 0.0526(15) Uani 1 1 d .
H53A H 0.7567 0.4455 0.3318 0.063 Uiso 1 1 calc R
H53B H 0.7539 0.5661 0.3659 0.063 Uiso 1 1 calc R
C54 C 0.7101(7) 0.4585(7) 0.4459(5) 0.073(2) Uani 1 1 d .
H54A H 0.6682 0.5163 0.4839 0.109 Uiso 1 1 calc R
H54B H 0.7891 0.4336 0.4551 0.109 Uiso 1 1 calc R
H54C H 0.6717 0.3953 0.4497 0.109 Uiso 1 1 calc R
C61 C 0.8306(4) -0.0230(5) 0.1047(3) 0.0454(13) Uani 1 1 d .
F1 F 0.4893(2) 0.3670(2) 0.16201(14) 0.0280(5) Uani 1 1 d .
F5 F 0.3269(3) 0.1070(2) 0.04408(15) 0.0364(6) Uani 1 1 d .
F4 F 0.2546(3) 0.2616(3) -0.05011(17) 0.0467(8) Uani 1 1 d .
F2 F 0.4115(3) 0.5214(2) 0.06905(17) 0.0445(7) Uani 1 1 d .
F3 F 0.2955(3) 0.4712(3) -0.04053(19) 0.0574(10) Uani 1 1 d .
C50 C 0.8399(4) 0.2400(5) 0.1881(3) 0.0377(11) Uani 1 1 d .

loop_
_atom_site_aniso_label
_atom_site_aniso_U_11
_atom_site_aniso_U_22
_atom_site_aniso_U_33
_atom_site_aniso_U_23
_atom_site_aniso_U_13
_atom_site_aniso_U_12
U1 0.02109(8) 0.02102(8) 0.01943(8) 0.00106(5) -0.00278(5) -0.00404(5)
Si1 0.0548(9) 0.0370(8) 0.0450(8) 0.0032(6) -0.0119(7) -0.0162(7)
O6 0.0248(15) 0.0302(16) 0.0321(16) 0.0064(13) -0.0032(12) -0.0003(12)
O3 0.0224(15) 0.0360(17) 0.0300(16) 0.0123(13) -0.0048(12) -0.0073(12)
O2 0.0092(11) 0.0153(11) 0.0147(11) 0.0028(9) -0.0042(9) -0.0001(9)
C60 0.027(2) 0.040(2) 0.024(2) 0.0000(18) 0.0042(17) -0.0051(19)
F14 0.0346(15) 0.0382(15) 0.0313(14) 0.0146(11) -0.0023(11) 0.0006(12)
F11 0.0349(15) 0.068(2) 0.0220(13) 0.0090(13) 0.0025(11) -0.0029(14)
F7 0.0299(15) 0.063(2) 0.0516(19) 0.0150(16) -0.0017(13) -0.0191(14)
F6 0.0251(13) 0.0323(14) 0.0384(15) -0.0017(11) 0.0012(11) -0.0023(10)
F9 0.077(2) 0.0257(15) 0.067(2) -0.0038(14) -0.0183(19) -0.0215(15)
F10 0.0438(16) 0.0294(14) 0.0386(15) -0.0085(11) 0.0021(12) -0.0081(12)
C62 0.061(5) 0.100(6) 0.077(5) 0.042(5) 0.048(4) 0.026(4)
O5 0.0288(16) 0.0328(16) 0.0264(16) 0.0056(12) 0.0030(12) -0.0005(13)
O4 0.0277(16) 0.0351(17) 0.0292(16) 0.0091(13) -0.0090(13) -0.0090(13)
F15 0.0388(19) 0.105(3) 0.0404(19) 0.0020(19) 0.0184(15) -0.0064(19)
F13 0.0383(18) 0.065(2) 0.061(2) 0.0148(18) -0.0136(16) 0.0143(16)
F8 0.065(2) 0.054(2) 0.078(3) 0.0191(18) -0.016(2) -0.0416(19)
O1 0.0314(16) 0.0259(15) 0.0302(16) 0.0009(12) -0.0090(13) -0.0104(12)
C1 0.026(2) 0.028(2) 0.038(2) -0.0005(18) -0.0037(18) 0.0009(17)
C2 0.028(2) 0.034(2) 0.041(3) 0.001(2) -0.004(2) 0.0043(19)
C3 0.034(3) 0.069(4) 0.072(4) 0.020(3) -0.012(3) -0.006(3)
C4 0.038(3) 0.102(6) 0.086(6) 0.017(5) -0.021(4) -0.006(4)
C5 0.052(4) 0.074(5) 0.058(4) 0.010(3) -0.027(3) 0.004(3)
C6 0.061(4) 0.047(3) 0.048(3) 0.008(3) -0.020(3) -0.002(3)
C7 0.044(3) 0.035(3) 0.040(3) 0.002(2) -0.013(2) -0.004(2)
C8 0.027(2) 0.042(3) 0.043(3) 0.008(2) 0.008(2) 0.005(2)
C9 0.032(2) 0.028(2) 0.035(2) 0.0023(18) 0.0115(19) 0.0029(18)
C10 0.043(3) 0.034(3) 0.040(3) 0.004(2) 0.017(2) 0.005(2)
C11 0.054(3) 0.048(3) 0.027(2) 0.000(2) 0.007(2) -0.013(3)
C12 0.074(4) 0.051(3) 0.032(3) 0.003(2) 0.010(3) -0.013(3)
C13 0.083(5) 0.064(4) 0.050(4) 0.012(3) 0.036(4) 0.000(4)
C14 0.047(4) 0.078(5) 0.077(5) 0.040(4) 0.033(3) 0.019(3)
C15 0.023(2) 0.037(2) 0.027(2) 0.0039(17) -0.0064(16) -0.0070(17)
C17 0.029(3) 0.159(9) 0.055(4) 0.054(5) 0.000(3) 0.006(4)
C18 0.033(4) 0.206(12) 0.066(5) 0.056(6) 0.006(3) 0.025(5)
C19 0.039(4) 0.145(8) 0.051(4) 0.032(5) 0.013(3) 0.001(4)
C20 0.046(4) 0.110(6) 0.043(3) 0.037(4) 0.005(3) 0.003(4)
C21 0.032(3) 0.065(4) 0.035(3) 0.019(2) 0.000(2) -0.002(2)
C22 0.026(2) 0.045(3) 0.028(2) 0.0073(19) -0.0047(17) -0.0048(19)
C23 0.026(2) 0.026(2) 0.026(2) 0.0012(15) -0.0074(16) -0.0076(16)
C24 0.035(2) 0.028(2) 0.027(2) 0.0033(16) -0.0078(18) -0.0102(18)
C25 0.039(3) 0.066(4) 0.046(3) 0.028(3) -0.019(2) -0.014(3)
C26 0.049(3) 0.063(4) 0.057(4) 0.031(3) -0.029(3) -0.009(3)
C27 0.061(3) 0.038(3) 0.032(3) 0.012(2) -0.021(2) -0.012(2)
C28 0.049(3) 0.041(3) 0.030(2) 0.008(2) -0.008(2) -0.016(2)
C29 0.040(3) 0.037(2) 0.030(2) 0.0070(18) -0.013(2) -0.013(2)
B1 0.022(2) 0.0176(19) 0.021(2) -0.0008(15) -0.0040(16) -0.0027(15)
C31 0.0232(19) 0.0253(19) 0.0204(18) 0.0027(14) -0.0008(15) -0.0030(15)
C32 0.028(2) 0.034(2) 0.0194(19) 0.0041(16) -0.0023(16) -0.0070(17)
C33 0.033(2) 0.047(3) 0.021(2) 0.0067(18) -0.0072(18) -0.005(2)
C34 0.044(3) 0.039(3) 0.025(2) 0.0143(19) -0.0061(19) 0.002(2)
C35 0.042(3) 0.026(2) 0.028(2) 0.0103(17) 0.0003(19) -0.0022(19)
C36 0.026(2) 0.027(2) 0.0220(19) 0.0053(15) -0.0031(15) -0.0047(16)
C37 0.026(2) 0.0240(19) 0.0227(19) -0.0001(15) -0.0029(16) -0.0067(16)
C38 0.033(3) 0.057(3) 0.032(3) -0.003(2) 0.006(2) -0.008(2)
C39 0.031(3) 0.039(3) 0.045(3) 0.004(2) -0.007(2) 0.003(2)
C40 0.029(2) 0.028(2) 0.027(2) -0.0010(16) -0.0003(17) -0.0005(17)
F12 0.0299(18) 0.102(3) 0.072(3) 0.001(2) 0.0086(17) 0.0162(19)
C42 0.026(2) 0.027(2) 0.0207(19) 0.0068(15) -0.0028(15) -0.0034(16)
C43 0.032(2) 0.028(2) 0.025(2) 0.0018(16) -0.0052(17) -0.0094(17)
C44 0.052(3) 0.023(2) 0.042(3) 0.0034(18) -0.020(2) -0.012(2)
C45 0.049(3) 0.037(3) 0.045(3) 0.015(2) -0.017(2) -0.025(2)
C46 0.025(2) 0.044(3) 0.035(2) 0.010(2) -0.0074(18) -0.0126(19)
C47 0.025(2) 0.028(2) 0.024(2) 0.0084(15) -0.0047(16) -0.0054(16)
C48 0.065(4) 0.045(3) 0.041(3) 0.009(2) -0.014(3) -0.018(3)
C49 0.085(5) 0.057(4) 0.071(5) 0.032(4) -0.017(4) -0.024(4)
C51 0.061(4) 0.044(3) 0.058(4) -0.006(3) -0.009(3) -0.014(3)
C52 0.055(4) 0.045(3) 0.078(5) -0.001(3) -0.006(3) 0.005(3)
C53 0.039(3) 0.053(4) 0.070(4) 0.011(3) -0.015(3) -0.016(3)
C54 0.058(4) 0.074(5) 0.091(6) 0.019(4) -0.025(4) -0.016(4)
C61 0.023(2) 0.052(3) 0.052(3) -0.007(3) 0.000(2) 0.007(2)
F1 0.0328(13) 0.0277(12) 0.0253(12) 0.0059(10) -0.0049(10) -0.0108(10)
F5 0.0487(17) 0.0412(15) 0.0259(13) 0.0012(11) -0.0120(12) -0.0198(13)
F4 0.0462(18) 0.069(2) 0.0278(15) 0.0094(14) -0.0185(13) -0.0088(16)
F2 0.067(2) 0.0264(14) 0.0393(16) 0.0154(12) -0.0075(15) -0.0093(14)
F3 0.075(2) 0.053(2) 0.0414(18) 0.0252(15) -0.0231(17) 0.0033(18)
C50 0.028(2) 0.053(3) 0.030(2) 0.011(2) -0.0023(18) -0.005(2)

loop_
_atom_type_symbol
_atom_type_description
_atom_type_scat_dispersion_real
_atom_type_scat_dispersion_imag
_atom_type_scat_source
C C 0.0033 0.0016 'International Tables Vol C Tables 4.2.6.8 and 6.1.1.4'
O O 0.0106 0.0060 'International Tables Vol C Tables 4.2.6.8 and 6.1.1.4'
B B 0.0013 0.0007 'International Tables Vol C Tables 4.2.6.8 and 6.1.1.4'
F F 0.0171 0.0103 'International Tables Vol C Tables 4.2.6.8 and 6.1.1.4'
Si Si 0.0817 0.0704 'International Tables Vol C Tables 4.2.6.8 and 6.1.1.4'
U U -9.6767 9.6646 'International Tables Vol C Tables 4.2.6.8 and 6.1.1.4'
H H 0.0000 0.0000 'International Tables Vol C Tables 4.2.6.8 and 6.1.1.4'

loop_
_geom_angle_atom_site_label_1
_geom_angle_atom_site_label_2
_geom_angle_atom_site_label_3
_geom_angle
O2 U1 O1 169.31(11)
O2 U1 O5 95.53(12)
O1 U1 O5 93.96(13)
O2 U1 O4 94.56(11)
O1 U1 O4 91.19(12)
O5 U1 O4 84.67(12)
O2 U1 O3 89.88(11)
O1 U1 O3 83.30(13)
O5 U1 O3 156.66(12)
O4 U1 O3 72.26(11)
O2 U1 O6 88.41(11)
O1 U1 O6 89.74(12)
O5 U1 O6 72.74(11)
O4 U1 O6 157.40(12)
O3 U1 O6 130.22(11)
O2 U1 F1 70.51(9)
O1 U1 F1 99.10(11)
O5 U1 F1 137.61(10)
O4 U1 F1 134.71(10)
O3 U1 F1 65.45(10)
O6 U1 F1 67.22(10)
O1 Si1 C51 106.1(3)
O1 Si1 C48 107.1(2)
C51 Si1 C48 109.6(3)
O1 Si1 C53 108.1(2)
C51 Si1 C53 113.6(3)
C48 Si1 C53 111.9(3)
C1 O6 U1 137.3(3)
C15 O3 U1 139.3(3)
B1 O2 U1 151.6(2)
F11 C60 C38 115.5(4)
F11 C60 C37 121.0(4)
C38 C60 C37 123.4(5)
C13 C62 C14 120.1(7)
C13 C62 H62 120.0
C14 C62 H62 120.0
C9 O5 U1 139.8(3)
C23 O4 U1 139.1(3)
Si1 O1 U1 148.7(2)
O6 C1 C8 123.3(4)
O6 C1 C2 116.2(4)
C8 C1 C2 120.5(4)
C7 C2 C3 119.3(5)
C7 C2 C1 118.5(5)
C3 C2 C1 122.1(5)
C4 C3 C2 119.2(7)
C4 C3 H3 120.4
C2 C3 H3 120.4
C5 C4 C3 120.9(7)
C5 C4 H4 119.5
C3 C4 H4 119.5
C4 C5 C6 120.0(6)
C4 C5 H5 120.0
C6 C5 H5 120.0
C5 C6 C7 120.3(6)
C5 C6 H6 119.8
C7 C6 H6 119.8
C2 C7 C6 120.1(6)
C2 C7 H7 119.9
C6 C7 H7 119.9
C9 C8 C1 123.1(4)
C9 C8 H8 118.5
C1 C8 H8 118.5
O5 C9 C8 122.7(4)
O5 C9 C10 114.9(5)
C8 C9 C10 122.3(5)
C11 C10 C14 118.7(5)
C11 C10 C9 118.9(5)
C14 C10 C9 122.3(6)
C10 C11 C12 120.6(6)
C10 C11 H11 119.7
C12 C11 H11 119.7
C13 C12 C11 120.6(7)
C13 C12 H12 119.7
C11 C12 H12 119.7
C12 C13 C62 120.5(6)
C12 C13 H13 119.8
C62 C13 H13 119.8
C62 C14 C10 119.6(7)
C62 C14 H14 120.2
C10 C14 H14 120.2
O3 C15 C22 121.9(4)
O3 C15 C50 115.6(4)
C22 C15 C50 122.5(4)
C50 C17 C18 120.3(6)
C50 C17 H17 119.8
C18 C17 H17 119.8
C19 C18 C17 120.3(6)
C19 C18 H18 119.8
C17 C18 H18 119.8
C18 C19 C20 120.3(6)
C18 C19 H19 119.9
C20 C19 H19 119.9
C19 C20 C21 119.6(6)
C19 C20 H20 120.2
C21 C20 H20 120.2
C20 C21 C50 120.8(5)
C20 C21 H21 119.6
C50 C21 H21 119.6
C15 C22 C23 124.0(4)
C15 C22 H22 118.0
C23 C22 H22 118.0
O4 C23 C22 122.6(4)
O4 C23 C24 115.9(4)
C22 C23 C24 121.4(4)
C29 C24 C25 118.5(4)
C29 C24 C23 118.9(4)
C25 C24 C23 122.6(4)
C26 C25 C24 119.2(5)
C26 C25 H25 120.4
C24 C25 H25 120.4
C27 C26 C25 121.3(5)
C27 C26 H26 119.4
C25 C26 H26 119.4
C26 C27 C28 120.0(5)
C26 C27 H27 120.0
C28 C27 H27 120.0
C27 C28 C29 120.0(5)
C27 C28 H28 120.0
C29 C28 H28 120.0
C28 C29 C24 121.0(5)
C28 C29 H29 119.5
C24 C29 H29 119.5
O2 B1 C42 106.5(3)
O2 B1 C37 106.4(3)
C42 B1 C37 112.8(3)
O2 B1 C31 107.0(3)
C42 B1 C31 111.9(3)
C37 B1 C31 111.8(3)
C36 C31 C32 113.2(4)
C36 C31 B1 123.1(4)
C32 C31 B1 123.7(4)
F5 C32 C31 120.6(4)
F5 C32 C33 116.3(4)
C31 C32 C33 123.1(4)
F4 C33 C34 120.6(4)
F4 C33 C32 119.1(5)
C34 C33 C32 120.3(4)
F3 C34 C35 120.4(5)
F3 C34 C33 120.0(5)
C35 C34 C33 119.7(4)
F2 C35 C34 121.0(4)
F2 C35 C36 120.9(5)
C34 C35 C36 118.2(4)
F1 C36 C31 120.1(4)
F1 C36 C35 114.2(4)
C31 C36 C35 125.6(4)
C60 C37 C40 114.0(4)
C60 C37 B1 126.4(4)
C40 C37 B1 119.6(4)
F15 C38 C61 120.4(5)
F15 C38 C60 119.9(5)
C61 C38 C60 119.7(5)
F13 C39 C61 120.0(5)
F13 C39 C40 121.0(5)
C61 C39 C40 119.0(5)
F14 C40 C39 115.9(4)
F14 C40 C37 119.8(4)
C39 C40 C37 124.3(4)
C43 C42 C47 113.5(4)
C43 C42 B1 125.8(4)
C47 C42 B1 120.8(4)
F10 C43 C42 120.7(4)
F10 C43 C44 115.0(4)
C42 C43 C44 124.3(4)
F9 C44 C45 119.7(5)
F9 C44 C43 121.3(5)
C45 C44 C43 119.1(4)
F8 C45 C44 120.7(5)
F8 C45 C46 119.7(5)
C44 C45 C46 119.6(4)
F7 C46 C45 119.7(4)
F7 C46 C47 121.4(5)
C45 C46 C47 118.9(5)
F6 C47 C46 115.5(4)
F6 C47 C42 119.9(4)
C46 C47 C42 124.6(4)
C49 C48 Si1 112.6(5)
C49 C48 H48A 109.1
Si1 C48 H48A 109.1
C49 C48 H48B 109.1
Si1 C48 H48B 109.1
H48A C48 H48B 107.8
C48 C49 H49A 109.5
C48 C49 H49B 109.5
H49A C49 H49B 109.5
C48 C49 H49C 109.5
H49A C49 H49C 109.5
H49B C49 H49C 109.5
C52 C51 Si1 110.2(4)
C52 C51 H51A 109.6
Si1 C51 H51A 109.6
C52 C51 H51B 109.6
Si1 C51 H51B 109.6
H51A C51 H51B 108.1
C51 C52 H52A 109.5
C51 C52 H52B 109.5
H52A C52 H52B 109.5
C51 C52 H52C 109.5
H52A C52 H52C 109.5
H52B C52 H52C 109.5
C54 C53 Si1 115.4(5)
C54 C53 H53A 108.4
Si1 C53 H53A 108.4
C54 C53 H53B 108.4
Si1 C53 H53B 108.4
H53A C53 H53B 107.5
C53 C54 H54A 109.5
C53 C54 H54B 109.5
H54A C54 H54B 109.5
C53 C54 H54C 109.5
H54A C54 H54C 109.5
H54B C54 H54C 109.5
F12 C61 C39 120.1(5)
F12 C61 C38 120.4(5)
C39 C61 C38 119.5(5)
C36 F1 U1 123.4(2)
C17 C50 C21 118.6(5)
C17 C50 C15 122.7(5)
C21 C50 C15 118.7(4)

loop_
_geom_bond_atom_site_label_1
_geom_bond_atom_site_label_2
_geom_bond_distance
U1 O2 1.915(2)
U1 O1 1.981(3)
U1 O5 2.235(3)
U1 O4 2.252(3)
U1 O3 2.257(3)
U1 O6 2.277(3)
U1 F1 2.654(2)
Si1 O1 1.720(3)
Si1 C51 1.833(6)
Si1 C48 1.835(6)
Si1 C53 1.886(6)
O6 C1 1.272(6)
O3 C15 1.282(5)
O2 B1 1.546(5)
C60 F11 1.339(6)
C60 C38 1.385(7)
C60 C37 1.392(6)
F14 C40 1.357(5)
F7 C46 1.347(6)
F6 C47 1.354(5)
F9 C44 1.340(6)
F10 C43 1.341(5)
C62 C13 1.371(12)
C62 C14 1.400(9)
C62 H62 0.9500
O5 C9 1.283(6)
O4 C23 1.282(5)
F15 C38 1.336(6)
F13 C39 1.338(6)
F8 C45 1.349(6)
C1 C8 1.414(7)
C1 C2 1.496(7)
C2 C7 1.385(8)
C2 C3 1.396(8)
C3 C4 1.390(10)
C3 H3 0.9500
C4 C5 1.365(11)
C4 H4 0.9500
C5 C6 1.371(10)
C5 H5 0.9500
C6 C7 1.387(8)
C6 H6 0.9500
C7 H7 0.9500
C8 C9 1.390(7)
C8 H8 0.9500
C9 C10 1.492(7)
C10 C11 1.381(8)
C10 C14 1.406(8)
C11 C12 1.389(7)
C11 H11 0.9500
C12 C13 1.358(10)
C12 H12 0.9500
C13 H13 0.9500
C14 H14 0.9500
C15 C22 1.393(6)
C15 C50 1.482(6)
C17 C50 1.373(8)
C17 C18 1.386(10)
C17 H17 0.9500
C18 C19 1.358(11)
C18 H18 0.9500
C19 C20 1.373(10)
C19 H19 0.9500
C20 C21 1.376(8)
C20 H20 0.9500
C21 C50 1.389(7)
C21 H21 0.9500
C22 C23 1.399(6)
C22 H22 0.9500
C23 C24 1.481(6)
C24 C29 1.398(7)
C24 C25 1.401(7)
C25 C26 1.394(7)
C25 H25 0.9500
C26 C27 1.371(9)
C26 H26 0.9500
C27 C28 1.373(8)
C27 H27 0.9500
C28 C29 1.384(7)
C28 H28 0.9500
C29 H29 0.9500
B1 C42 1.632(6)
B1 C37 1.648(6)
B1 C31 1.652(6)
C31 C36 1.386(6)
C31 C32 1.387(6)
C32 F5 1.344(5)
C32 C33 1.390(6)
C33 F4 1.353(6)
C33 C34 1.369(8)
C34 F3 1.351(5)
C34 C35 1.362(8)
C35 F2 1.347(6)
C35 C36 1.388(6)
C36 F1 1.375(5)
C37 C40 1.394(6)
C38 C61 1.382(8)
C39 C61 1.372(8)
C39 C40 1.386(7)
F12 C61 1.340(6)
C42 C43 1.381(6)
C42 C47 1.398(6)
C43 C44 1.393(7)
C44 C45 1.378(8)
C45 C46 1.378(8)
C46 C47 1.382(6)
C48 C49 1.533(9)
C48 H48A 0.9900
C48 H48B 0.9900
C49 H49A 0.9800
C49 H49B 0.9800
C49 H49C 0.9800
C51 C52 1.590(10)
C51 H51A 0.9900
C51 H51B 0.9900
C52 H52A 0.9800
C52 H52B 0.9800
C52 H52C 0.9800
C53 C54 1.475(10)
C53 H53A 0.9900
C53 H53B 0.9900
C54 H54A 0.9800
C54 H54B 0.9800
C54 H54C 0.9800
